data_7712110
loop_
_publ_author_name
'Peedika Paramban, Ramees'
'Guo, Zhifang'
'Deacon, Glen B.'
'Junk, Peter C.'

_publ_section_title
;
 Formation of a cyclooctatetraenylsamarium(III) inverse sandwich that
 ring-opens tetrahydrofuran.
;
_journal_name_full 'Dalton transactions (Cambridge, England : 2003)'
_journal_paper_doi 10.1039/d2dt04164b
_journal_year 2023
_chemical_formula_moiety 'C83 H121 N6 O2 Sm, C4 H8 O'
_chemical_formula_sum 'C87 H129 N6 O3 Sm'
_chemical_formula_weight 1457.30
_space_group_crystal_system triclinic
_space_group_IT_number 2
_space_group_name_Hall '-P 1'
_space_group_name_H-M_alt 'P -1'
_atom_sites_solution_hydrogens geom
_atom_sites_solution_primary dual
_audit_creation_date 2022-11-15
_audit_creation_method
;
Olex2 1.3
(compiled 2020.11.12 svn.r5f609507 for OlexSys, GUI svn.r6408)
;
_audit_update_record
;
2022-11-15 deposited with the CCDC.	2023-01-05 downloaded from the CCDC.
;
_cell_angle_alpha 97.357(2)
_cell_angle_beta 103.624(2)
_cell_angle_gamma 108.342(3)
_cell_formula_units_Z 2
_cell_length_a 12.6902(4)
_cell_length_b 17.9896(7)
_cell_length_c 20.6655(4)
_cell_measurement_reflns_used 15021
_cell_measurement_temperature 122.99(12)
_cell_measurement_theta_max 76.1280
_cell_measurement_theta_min 3.8310
_cell_volume 4246.3(3)
_computing_cell_refinement 'CrysAlisPro 1.171.40.84a (Rigaku OD, 2020)'
_computing_data_collection 'CrysAlisPro 1.171.40.84a (Rigaku OD, 2020)'
_computing_data_reduction 'CrysAlisPro 1.171.40.84a (Rigaku OD, 2020)'
_computing_molecular_graphics 'Olex2 1.3 (Dolomanov et al., 2009)'
_computing_publication_material 'Olex2 1.3 (Dolomanov et al., 2009)'
_computing_structure_refinement 'SHELXL 2018/3 (Sheldrick, 2015)'
_computing_structure_solution 'SHELXT 2018/2 (Sheldrick, 2018)'
_diffrn_ambient_environment N~2~
_diffrn_ambient_temperature 122.99(12)
_diffrn_detector 'Hybrid Pixel Array Detector'
_diffrn_detector_area_resol_mean 10.0000
_diffrn_detector_type HyPix
_diffrn_measured_fraction_theta_full 0.998
_diffrn_measured_fraction_theta_max 0.992
_diffrn_measurement_details
;
List of Runs (angles in degrees, time in seconds):

  # Type    Start    End  Width  t~exp~   \w     \q     \k     \f   Frames
#--------------------------------------------------------------------------
  1  \w     35.00 119.00   0.50    0.30    --   47.95  46.00 -11.00  168
  2  \w     95.00 178.00   0.50    2.00    --  107.11  46.00 -11.00  166
  3  \w     95.00 178.00   0.50    2.00    --  107.11  30.00 120.00  166
  4  \w     94.00 178.00   0.50    2.00    --  107.11  15.00 -90.00  168
  5  \w     35.00  77.00   0.50    2.00    --  107.11 -46.00-161.00   84
  6  \w     35.00 106.00   0.50    2.00    --  107.11 -94.00-120.00  142
  7  \w     36.00  76.00   0.50    2.00    --  107.11 -45.00 -30.00   80
  8  \w     32.00  66.00   0.50    2.00    --  107.11 -30.00 -90.00   68
  9  \w     36.00  76.00   0.50    2.00    --  107.11 -45.00-120.00   80
 10  \w     35.00 105.00   0.50    2.00    --  107.11 -95.00 -59.63  140
 11  \w     35.00 107.00   0.50    2.00    --  107.11-105.00  72.02  144
 12  \w     34.00  96.00   0.50    0.30    --   47.95-125.00  60.00  124
 13  \w     32.00  66.00   0.50    2.00    --  107.11 -30.00 -30.00   68
 14  \w     36.00  76.00   0.50    2.00    --  107.11 -45.00  30.00   80
 15  \w     32.00  66.00   0.50    2.00    --  107.11 -30.00  60.00   68
 16  \w     36.00  76.00   0.50    2.00    --  107.11 -45.00  90.00   80
 17  \w     35.00 106.00   0.50    2.00    --  107.11 -94.00 150.00  142
 18  \w     35.00 106.00   0.50    2.00    --  107.11 -94.00  60.00  142
 19  \w     35.00 106.00   0.50    2.00    --  107.11 -94.00 -30.00  142
 20  \w     32.00  66.00   0.50    2.00    --  107.11 -30.00-180.00   68
 21  \w     32.00  66.00   0.50    2.00    --  107.11 -30.00-150.00   68
 22  \w     32.00  66.00   0.50    2.00    --  107.11 -30.00-120.00   68
 23  \w     32.00  66.00   0.50    2.00    --  107.11 -30.00 -60.00   68
 24  \w     32.00  66.00   0.50    2.00    --  107.11 -30.00   0.00   68
 25  \w     32.00  66.00   0.50    2.00    --  107.11 -30.00  30.00   68
 26  \w     35.00 106.00   0.50    2.00    --  107.11 -94.00 120.00  142
 27  \w     35.00 130.00   0.50    2.00    --  107.11 -77.00 150.00  190
 28  \w     35.00 106.00   0.50    2.00    --  107.11 -94.00  30.00  142
 29  \w     32.00  66.00   0.50    2.00    --  107.11 -30.00 120.00   68
 30  \w     25.00 120.00   0.50    0.30    --   47.95  77.00  60.00  190
 31  \w     35.00 106.00   0.50    2.00    --  107.11 -94.00-150.00  142
 32  \w     35.00 106.00   0.50    2.00    --  107.11 -94.00-180.00  142
 33  \w    -23.00  61.00   0.50    0.30    --   47.95 -46.00-161.00  168
 34  \w    -60.00  25.00   0.50    0.30    --  -47.95  38.00  60.00  170
 35  \w    -61.00  25.00   0.50    0.30    --  -47.95  46.00 -11.00  172
 36  \w    -79.00 -14.00   0.50    2.00    --  -86.25  46.00 -11.00  130
 37  \w    -71.00  25.00   0.50    0.30    --  -47.95  77.00-120.00  192
 38  \w    -68.00 -11.00   0.50    2.00    --  -86.25  30.00 -90.00  114
 39  \w    -86.00 -13.00   0.50    2.00    --  -86.25 125.00  60.00  146
 40  \w   -119.00 -35.00   0.50    0.30    --  -47.95 -46.00-161.00  168
 41  \w   -120.00 -73.00   0.50    0.30    --  -47.95-125.00 -30.00   94
 42  \w   -159.00 -73.00   0.50    2.00    --  -86.25 -46.00-161.00  172
 43  \w   -159.00 -83.00   0.50    2.00    --  -86.25 -94.00 -60.00  152
 44  \w   -120.00 -73.00   0.50    0.30    --  -47.95-125.00 150.00   94
;
_diffrn_measurement_device 'four-circle diffractometer'
_diffrn_measurement_device_type 'XtaLAB Synergy, Dualflex, HyPix'
_diffrn_measurement_method '\w scans'
_diffrn_orient_matrix_type 'CrysAlisPro convention (1999,Acta A55,543-557)'
_diffrn_orient_matrix_UB_11 -0.0269239000
_diffrn_orient_matrix_UB_12 0.0778918000
_diffrn_orient_matrix_UB_13 0.0028769000
_diffrn_orient_matrix_UB_21 0.0794737000
_diffrn_orient_matrix_UB_22 0.0283969000
_diffrn_orient_matrix_UB_23 -0.0448267000
_diffrn_orient_matrix_UB_31 -0.1041790000
_diffrn_orient_matrix_UB_32 -0.0409504000
_diffrn_orient_matrix_UB_33 -0.0645213000
_diffrn_radiation_monochromator mirror
_diffrn_radiation_probe x-ray
_diffrn_radiation_type 'Cu K\a'
_diffrn_radiation_wavelength 1.54184
_diffrn_reflns_av_R_equivalents 0.1189
_diffrn_reflns_av_unetI/netI 0.0776
_diffrn_reflns_Laue_measured_fraction_full 0.998
_diffrn_reflns_Laue_measured_fraction_max 0.992
_diffrn_reflns_limit_h_max 15
_diffrn_reflns_limit_h_min -15
_diffrn_reflns_limit_k_max 21
_diffrn_reflns_limit_k_min -22
_diffrn_reflns_limit_l_max 25
_diffrn_reflns_limit_l_min -25
_diffrn_reflns_number 76924
_diffrn_reflns_point_group_measured_fraction_full 0.998
_diffrn_reflns_point_group_measured_fraction_max 0.992
_diffrn_reflns_theta_full 67.684
_diffrn_reflns_theta_max 72.000
_diffrn_reflns_theta_min 3.806
_diffrn_source 'micro-focus sealed X-ray tube'
_diffrn_source_type 'PhotonJet (Cu) X-ray Source'
_exptl_absorpt_coefficient_mu 5.551
_exptl_absorpt_correction_T_max 1.00000
_exptl_absorpt_correction_T_min 0.45835
_exptl_absorpt_correction_type multi-scan
_exptl_absorpt_process_details
;
CrysAlisPro 1.171.40.84a (Rigaku Oxford Diffraction, 2020)
Empirical absorption correction using spherical harmonics,
implemented in SCALE3 ABSPACK scaling algorithm.
;
_exptl_crystal_colour colourless
_exptl_crystal_colour_primary colourless
_exptl_crystal_density_diffrn 1.140
_exptl_crystal_description plate
_exptl_crystal_F_000 1558
_exptl_crystal_size_max 0.25
_exptl_crystal_size_mid 0.18
_exptl_crystal_size_min 0.01
_refine_diff_density_max 3.622
_refine_diff_density_min -1.168
_refine_diff_density_rms 0.114
_refine_ls_extinction_method none
_refine_ls_goodness_of_fit_ref 1.074
_refine_ls_hydrogen_treatment constr
_refine_ls_matrix_type full
_refine_ls_number_parameters 943
_refine_ls_number_reflns 16575
_refine_ls_number_restraints 165
_refine_ls_restrained_S_all 1.074
_refine_ls_R_factor_all 0.0925
_refine_ls_R_factor_gt 0.0763
_refine_ls_shift/su_max 0.001
_refine_ls_shift/su_mean 0.000
_refine_ls_structure_factor_coef Fsqd
_refine_ls_weighting_details 'w=1/[\s^2^(Fo^2^)+(0.0936P)^2^+10.7447P] where P=(Fo^2^+2Fc^2^)/3'
_refine_ls_weighting_scheme calc
_refine_ls_wR_factor_gt 0.1806
_refine_ls_wR_factor_ref 0.1904
_reflns_Friedel_coverage 0.000
_reflns_number_gt 14020
_reflns_number_total 16575
_reflns_threshold_expression 'I > 2\s(I)'
_cod_data_source_file d2dt04164b2.cif
_cod_data_source_block rpp_t8c_g5
_cod_original_cell_volume 4246.3(2)
_cod_database_code 7712110
_shelx_shelxl_version_number 2018/3
_chemical_oxdiff_formula 'Sm C H O N'
_shelx_space_group_comment
;
The symmetry employed for this shelxl refinement is uniquely defined
by the following loop, which should always be used as a source of
symmetry information in preference to the above space-group names.
They are only intended as comments.
;
_shelx_estimated_absorpt_t_max 0.947
_shelx_estimated_absorpt_t_min 0.337
_reflns_odcompleteness_completeness 99.84
_reflns_odcompleteness_iscentric 1
_reflns_odcompleteness_theta 66.97
_olex2_refinement_description
;
1. Fixed Uiso
 At 1.2 times of:
  All C(H) groups, All C(H,H) groups
 At 1.5 times of:
  All C(H,H,H) groups
2. Restrained distances
 O4-C88 = O4-C91
 1.44 with sigma of 0.02
 C88-C89 = C90-C91
 1.53 with sigma of 0.02
 C89-C90
 1.54 with sigma of 0.02
 O3-C84 = O3-C87
 1.44 with sigma of 0.02
 C84-C85 = C86-C87
 1.53 with sigma of 0.02
 C85-C86
 1.54 with sigma of 0.02
 O4-C89 = O4-C90 = C88-C90 = C89-C91
 2.38 with sigma of 0.04
 O3-C85 = O3-C86 = C84-C86 = C85-C87
 2.38 with sigma of 0.04
 C89-C91 \\sim C88-C90
 with sigma of 0.04
 O4-C89 \\sim O4-C90
 with sigma of 0.04
 C88-C89 \\sim C89-C90 \\sim C90-C91
 with sigma of 0.02
 O4-C88 \\sim O4-C91
 with sigma of 0.02
 O3-C85 \\sim O3-C86
 with sigma of 0.04
 C85-C87 \\sim C84-C86
 with sigma of 0.04
 O3-C84 \\sim O3-C87
 with sigma of 0.02
 C84-C85 \\sim C85-C86 \\sim C86-C87
 with sigma of 0.02
3. Rigid bond restraints
 C79, C78, C80
 with sigma for 1-2 distances of 0.001 and sigma for 1-3 distances of 0.001
4. Uiso/Uaniso restraints and constraints
O4 \\sim C88 \\sim C89 \\sim C90 \\sim C91: within 2A with sigma of 0.04 and
sigma for terminal atoms of 0.08 within 2A
O3 \\sim C84 \\sim C85 \\sim C86 \\sim C87: within 2A with sigma of 0.04 and
sigma for terminal atoms of 0.08 within 2A
C79 \\sim C78 \\sim C80: within 2A with sigma of 0.01 and sigma for terminal
atoms of 0.01 within 2A
5. Rigid body (RIGU) restrains
 O4, C88, C89, C90, C91
 with sigma for 1-2 distances of 0.004 and sigma for 1-3 distances of 0.004
 O3, C84, C85, C86, C87
 with sigma for 1-2 distances of 0.004 and sigma for 1-3 distances of 0.004
6. Others
 Fixed Sof: O4(0.5) C88(0.5) H88A(0.5) H88B(0.5) C89(0.5) H89A(0.5) H89B(0.5)
 C90(0.5) H90A(0.5) H90B(0.5) C91(0.5) H91A(0.5) H91B(0.5) O3(0.5) C84(0.5)
 H84A(0.5) H84B(0.5) C85(0.5) H85A(0.5) H85B(0.5) C86(0.5) H86A(0.5) H86B(0.5)
 C87(0.5) H87A(0.5) H87B(0.5)
7.a Ternary CH refined with riding coordinates:
 C3(H3), C35(H35), C20(H20), C10(H10), C45(H45), C28(H28), C48(H48), C23(H23),
 C61(H61), C81(H81), C68(H68), C78(H78)
7.b Secondary CH2 refined with riding coordinates:
 C56(H56A,H56B), C55(H55A,H55B), C57(H57A,H57B), C58(H58A,H58B), C51(H51A,
 H51B), C53(H53A,H53B), C52(H52A,H52B), C54(H54A,H54B), C88(H88A,H88B),
 C89(H89A,H89B), C90(H90A,H90B), C91(H91A,H91B), C84(H84A,H84B), C85(H85A,H85B),
  C86(H86A,H86B), C87(H87A,H87B)
7.c Aromatic/amide H refined with riding coordinates:
 C13(H13), C38(H38), C71(H71), C41(H41), C42(H42), C43(H43), C7(H7), C32(H32),
 C17(H17), C5(H5), C31(H31), C6(H6), C30(H30), C65(H65), C16(H16), C18(H18),
 C63(H63), C64(H64), C74(H74), C76(H76), C75(H75)
7.d Idealised Me refined as rotating group:
 C1(H1A,H1B,H1C), C2(H2A,H2B,H2C), C36(H36A,H36B,H36C), C37(H37A,H37B,H37C),
 C47(H47A,H47B,H47C), C12(H12A,H12B,H12C), C22(H22A,H22B,H22C), C46(H46A,H46B,
 H46C), C11(H11A,H11B,H11C), C21(H21A,H21B,H21C), C26(H26A,H26B,H26C), C25(H25A,
 H25B,H25C), C24(H24A,H24B,H24C), C59(H59A,H59B,H59C), C60(H60A,H60B,H60C),
 C27(H27A,H27B,H27C), C69(H69A,H69B,H69C), C50(H50A,H50B,H50C), C49(H49A,H49B,
 H49C), C83(H83A,H83B,H83C), C82(H82A,H82B,H82C), C80(H80A,H80B,H80C), C70(H70A,
 H70B,H70C), C79(H79A,H79B,H79C)
;
_olex2_submission_special_instructions 'No special instructions were received'
_oxdiff_exptl_absorpt_empirical_details
;
Empirical correction (ABSPACK) includes:
- Absorption correction using spherical harmonics
- Frame scaling
;
_oxdiff_exptl_absorpt_empirical_full_max 2.867
_oxdiff_exptl_absorpt_empirical_full_min 0.610

loop_
_space_group_symop_operation_xyz
'x, y, z'
'-x, -y, -z'

loop_
_atom_site_label
_atom_site_type_symbol
_atom_site_fract_x
_atom_site_fract_y
_atom_site_fract_z
_atom_site_U_iso_or_equiv
_atom_site_adp_type
_atom_site_occupancy
_atom_site_site_symmetry_order
_atom_site_calc_flag
_atom_site_refinement_flags_posn
_atom_site_refinement_flags_adp
_atom_site_refinement_flags_occupancy
_atom_site_disorder_assembly
_atom_site_disorder_group
Sm1 Sm 0.59068(3) 0.12586(2) 0.27341(2) 0.02831(10) Uani 1 1 d . . . . .
O2 O 0.5818(4) 0.2294(2) 0.3239(2) 0.0397(10) Uani 1 1 d . . . . .
N2 N 0.4353(4) 0.0169(3) 0.2924(2) 0.0307(10) Uani 1 1 d . . . . .
O1 O 0.8034(4) 0.1886(3) 0.3282(2) 0.0396(10) Uani 1 1 d . . . . .
N1 N 0.6184(4) 0.0499(3) 0.3635(2) 0.0318(10) Uani 1 1 d . . . . .
N6 N 0.6550(5) 0.5871(3) 0.3361(3) 0.0415(12) Uani 1 1 d . . . . .
N4 N 0.6553(4) 0.1217(3) 0.1714(2) 0.0354(11) Uani 1 1 d . . . . .
N3 N 0.4682(4) 0.1149(3) 0.1541(2) 0.0343(11) Uani 1 1 d . . . . .
C9 C 0.6878(5) 0.0509(4) 0.4307(3) 0.0325(12) Uani 1 1 d . . . . .
C4 C 0.6868(5) 0.0997(4) 0.4890(3) 0.0373(13) Uani 1 1 d . . . . .
C34 C 0.3638(5) 0.1148(4) 0.1086(3) 0.0366(13) Uani 1 1 d . . . . .
C14 C 0.3149(5) -0.0255(4) 0.2751(3) 0.0350(13) Uani 1 1 d . . . . .
C33 C 0.2709(5) 0.0416(4) 0.0783(3) 0.0357(13) Uani 1 1 d . . . . .
N5 N 0.4789(5) 0.5398(3) 0.2499(3) 0.0464(13) Uani 1 1 d . . . . .
C13 C 0.5039(5) 0.0157(4) 0.3510(3) 0.0319(12) Uani 1 1 d . . . . .
H13 H 0.472229 -0.008993 0.383598 0.038 Uiso 1 1 calc R U . . .
C29 C 0.3530(5) 0.1869(4) 0.0956(3) 0.0418(15) Uani 1 1 d . . . . .
C3 C 0.6189(5) 0.1563(4) 0.4863(3) 0.0364(13) Uani 1 1 d . . . . .
H3 H 0.583894 0.154924 0.437250 0.044 Uiso 1 1 calc R U . . .
C38 C 0.5568(5) 0.1201(4) 0.1298(3) 0.0339(13) Uani 1 1 d . . . . .
H38 H 0.550284 0.122535 0.083498 0.041 Uiso 1 1 calc R U . . .
C35 C 0.2819(6) -0.0372(4) 0.0904(3) 0.0424(15) Uani 1 1 d . . . . .
H35 H 0.333583 -0.027072 0.137859 0.051 Uiso 1 1 calc R U . . .
C39 C 0.7551(5) 0.1312(4) 0.1492(3) 0.0379(14) Uani 1 1 d . . . . .
C71 C 0.5586(6) 0.5961(4) 0.2978(3) 0.0427(15) Uani 1 1 d . . . . .
H71 H 0.549599 0.646524 0.306914 0.051 Uiso 1 1 calc R U . . .
C41 C 0.9212(6) 0.2128(5) 0.1203(3) 0.0452(16) Uani 1 1 d . . . . .
H41 H 0.964461 0.262038 0.111345 0.054 Uiso 1 1 calc R U . . .
C42 C 0.9634(6) 0.1503(5) 0.1186(3) 0.0490(18) Uani 1 1 d . . . . .
H42 H 1.035015 0.157206 0.108981 0.059 Uiso 1 1 calc R U . . .
C20 C 0.2826(6) 0.1085(4) 0.2843(3) 0.0436(15) Uani 1 1 d . . . . .
H20 H 0.361073 0.127845 0.277052 0.052 Uiso 1 1 calc R U . . .
C15 C 0.2721(5) -0.1097(4) 0.2624(3) 0.0400(14) Uani 1 1 d . . . . .
C44 C 0.7969(5) 0.0672(4) 0.1459(3) 0.0398(15) Uani 1 1 d . . . . .
C1 C 0.7004(6) 0.2429(4) 0.5211(4) 0.0472(16) Uani 1 1 d . . . . .
H1A H 0.730273 0.246828 0.570204 0.071 Uiso 1 1 calc R U . . .
H1B H 0.657482 0.279370 0.513835 0.071 Uiso 1 1 calc R U . . .
H1C H 0.765405 0.257844 0.501617 0.071 Uiso 1 1 calc R U . . .
C56 C 0.6319(6) 0.3704(4) 0.3281(3) 0.0400(14) Uani 1 1 d . . . . .
H56A H 0.715582 0.380414 0.347415 0.048 Uiso 1 1 calc R U . . .
H56B H 0.613677 0.358084 0.277770 0.048 Uiso 1 1 calc R U . . .
C43 C 0.9016(6) 0.0783(5) 0.1310(3) 0.0454(16) Uani 1 1 d . . . . .
H43 H 0.930710 0.035675 0.129300 0.054 Uiso 1 1 calc R U . . .
C55 C 0.5623(6) 0.2979(4) 0.3497(3) 0.0447(15) Uani 1 1 d . . . . .
H55A H 0.584579 0.307811 0.400171 0.054 Uiso 1 1 calc R U . . .
H55B H 0.478630 0.289082 0.332917 0.054 Uiso 1 1 calc R U . . .
C67 C 0.7397(6) 0.6528(4) 0.3880(3) 0.0442(15) Uani 1 1 d . . . . .
C19 C 0.2390(5) 0.0174(5) 0.2675(3) 0.0407(15) Uani 1 1 d . . . . .
C40 C 0.8170(5) 0.2050(5) 0.1347(3) 0.0425(15) Uani 1 1 d . . . . .
C57 C 0.6100(6) 0.4451(4) 0.3498(3) 0.0396(14) Uani 1 1 d . . . . .
H57A H 0.635840 0.461408 0.400218 0.048 Uiso 1 1 calc R U . . .
H57B H 0.525713 0.434724 0.333900 0.048 Uiso 1 1 calc R U . . .
C2 C 0.5199(6) 0.1300(4) 0.5188(3) 0.0438(15) Uani 1 1 d . . . . .
H2A H 0.470794 0.073921 0.497466 0.066 Uiso 1 1 calc R U . . .
H2B H 0.473153 0.164074 0.511767 0.066 Uiso 1 1 calc R U . . .
H2C H 0.552521 0.135123 0.567784 0.066 Uiso 1 1 calc R U . . .
C10 C 0.7616(6) -0.0478(4) 0.3730(3) 0.0422(15) Uani 1 1 d . . . . .
H10 H 0.734085 -0.026189 0.332656 0.051 Uiso 1 1 calc R U . . .
C7 C 0.8208(5) 0.0027(4) 0.5006(3) 0.0420(15) Uani 1 1 d . . . . .
H7 H 0.868215 -0.029089 0.504820 0.050 Uiso 1 1 calc R U . . .
C8 C 0.7581(5) 0.0040(4) 0.4360(3) 0.0357(13) Uani 1 1 d . . . . .
C58 C 0.6750(6) 0.5129(4) 0.3203(4) 0.0491(16) Uani 1 1 d . . . . .
H58A H 0.759259 0.523714 0.337734 0.059 Uiso 1 1 calc R U . . .
H58B H 0.651881 0.494506 0.270072 0.059 Uiso 1 1 calc R U . . .
C36 C 0.3395(6) -0.0677(5) 0.0410(3) 0.0461(16) Uani 1 1 d . . . . .
H36A H 0.287653 -0.082166 -0.005713 0.069 Uiso 1 1 calc R U . . .
H36B H 0.355141 -0.114955 0.052906 0.069 Uiso 1 1 calc R U . . .
H36C H 0.412727 -0.025402 0.044025 0.069 Uiso 1 1 calc R U . . .
C32 C 0.1692(6) 0.0424(5) 0.0337(3) 0.0432(15) Uani 1 1 d . . . . .
H32 H 0.105519 -0.006534 0.013333 0.052 Uiso 1 1 calc R U . . .
C17 C 0.0758(6) -0.1078(5) 0.2364(3) 0.055(2) Uani 1 1 d . . . . .
H17 H -0.005619 -0.136153 0.223258 0.066 Uiso 1 1 calc R U . . .
C5 C 0.7504(5) 0.0954(4) 0.5528(3) 0.0415(14) Uani 1 1 d . . . . .
H5 H 0.748755 0.126704 0.592947 0.050 Uiso 1 1 calc R U . . .
C51 C 0.8892(6) 0.1529(5) 0.3233(3) 0.0509(18) Uani 1 1 d . . . . .
H51A H 0.862646 0.112251 0.280087 0.061 Uiso 1 1 calc R U . . .
H51B H 0.906235 0.127156 0.362093 0.061 Uiso 1 1 calc R U . . .
C45 C 0.7259(5) -0.0137(4) 0.1561(3) 0.0401(14) Uani 1 1 d . . . . .
H45 H 0.680679 -0.003365 0.187566 0.048 Uiso 1 1 calc R U . . .
C28 C 0.4466(6) 0.2689(4) 0.1289(3) 0.0501(17) Uani 1 1 d . . . . .
H28 H 0.511266 0.260605 0.161899 0.060 Uiso 1 1 calc R U . . .
C66 C 0.8422(6) 0.6972(4) 0.3748(4) 0.0537(18) Uani 1 1 d . . . . .
C31 C 0.1604(6) 0.1131(5) 0.0192(3) 0.0466(16) Uani 1 1 d . . . . .
H31 H 0.091850 0.112448 -0.012034 0.056 Uiso 1 1 calc R U . . .
C6 C 0.8155(6) 0.0467(4) 0.5585(3) 0.0451(16) Uani 1 1 d . . . . .
H6 H 0.856493 0.043570 0.602240 0.054 Uiso 1 1 calc R U . . .
C37 C 0.1669(6) -0.1025(5) 0.0840(3) 0.0529(18) Uani 1 1 d . . . . .
H37A H 0.125455 -0.081313 0.111694 0.079 Uiso 1 1 calc R U . . .
H37B H 0.181571 -0.148257 0.100105 0.079 Uiso 1 1 calc R U . . .
H37C H 0.119536 -0.119953 0.036133 0.079 Uiso 1 1 calc R U . . .
C47 C 0.7982(7) -0.0604(5) 0.1880(4) 0.0551(18) Uani 1 1 d . . . . .
H47A H 0.835839 -0.077596 0.155750 0.083 Uiso 1 1 calc R U . . .
H47B H 0.747632 -0.107575 0.199070 0.083 Uiso 1 1 calc R U . . .
H47C H 0.857515 -0.025904 0.229848 0.083 Uiso 1 1 calc R U . . .
C12 C 0.8848(6) -0.0465(5) 0.3765(4) 0.0463(16) Uani 1 1 d . . . . .
H12A H 0.937959 0.009223 0.385617 0.069 Uiso 1 1 calc R U . . .
H12B H 0.883869 -0.075910 0.332941 0.069 Uiso 1 1 calc R U . . .
H12C H 0.911046 -0.071852 0.413234 0.069 Uiso 1 1 calc R U . . .
C22 C 0.2988(7) 0.1386(5) 0.3597(4) 0.0572(19) Uani 1 1 d . . . . .
H22A H 0.223635 0.119499 0.368956 0.086 Uiso 1 1 calc R U . . .
H22B H 0.330354 0.197368 0.371055 0.086 Uiso 1 1 calc R U . . .
H22C H 0.352659 0.118107 0.387474 0.086 Uiso 1 1 calc R U . . .
C30 C 0.2502(6) 0.1844(5) 0.0497(3) 0.0456(16) Uani 1 1 d . . . . .
H30 H 0.242789 0.232931 0.039674 0.055 Uiso 1 1 calc R U . . .
C48 C 0.7746(6) 0.2749(4) 0.1361(3) 0.0457(15) Uani 1 1 d . . . . .
H48 H 0.688450 0.251840 0.126722 0.055 Uiso 1 1 calc R U . . .
C62 C 0.7178(6) 0.6722(4) 0.4504(3) 0.0468(16) Uani 1 1 d . . . . .
C46 C 0.6381(6) -0.0663(5) 0.0884(4) 0.0542(18) Uani 1 1 d . . . . .
H46A H 0.588282 -0.037752 0.069008 0.081 Uiso 1 1 calc R U . . .
H46B H 0.590273 -0.116675 0.096482 0.081 Uiso 1 1 calc R U . . .
H46C H 0.679829 -0.077850 0.056329 0.081 Uiso 1 1 calc R U . . .
C23 C 0.3546(6) -0.1553(4) 0.2670(3) 0.0495(17) Uani 1 1 d . . . . .
H23 H 0.420418 -0.127400 0.309518 0.059 Uiso 1 1 calc R U . . .
C65 C 0.9210(7) 0.7635(5) 0.4249(5) 0.068(2) Uani 1 1 d . . . . .
H65 H 0.991422 0.794181 0.417481 0.082 Uiso 1 1 calc R U . . .
C11 C 0.6798(6) -0.1344(5) 0.3617(4) 0.0501(17) Uani 1 1 d . . . . .
H11A H 0.705431 -0.157068 0.400544 0.075 Uiso 1 1 calc R U . . .
H11B H 0.680562 -0.166179 0.319784 0.075 Uiso 1 1 calc R U . . .
H11C H 0.600793 -0.135361 0.357685 0.075 Uiso 1 1 calc R U . . .
C16 C 0.1511(6) -0.1493(5) 0.2437(3) 0.0527(19) Uani 1 1 d . . . . .
H16 H 0.120364 -0.206221 0.236041 0.063 Uiso 1 1 calc R U . . .
C21 C 0.2072(7) 0.1445(6) 0.2395(4) 0.057(2) Uani 1 1 d . . . . .
H21A H 0.200276 0.125543 0.191528 0.085 Uiso 1 1 calc R U . . .
H21B H 0.242960 0.203136 0.251975 0.085 Uiso 1 1 calc R U . . .
H21C H 0.129959 0.127838 0.246207 0.085 Uiso 1 1 calc R U . . .
C26 C 0.4022(8) 0.3233(5) 0.1690(4) 0.063(2) Uani 1 1 d . . . . .
H26A H 0.464918 0.375171 0.190275 0.095 Uiso 1 1 calc R U . . .
H26B H 0.375701 0.298166 0.204494 0.095 Uiso 1 1 calc R U . . .
H26C H 0.337369 0.331513 0.138064 0.095 Uiso 1 1 calc R U . . .
C61 C 0.6132(7) 0.6225(5) 0.4676(4) 0.0556(19) Uani 1 1 d . . . . .
H61 H 0.572562 0.572946 0.430462 0.067 Uiso 1 1 calc R U . . .
C53 C 0.9844(6) 0.2944(5) 0.3684(4) 0.058(2) Uani 1 1 d . . . . .
H53A H 1.047254 0.314996 0.412197 0.069 Uiso 1 1 calc R U . . .
H53B H 0.987387 0.338374 0.343804 0.069 Uiso 1 1 calc R U . . .
C18 C 0.1181(6) -0.0261(5) 0.2478(3) 0.0497(18) Uani 1 1 d . . . . .
H18 H 0.065608 0.002006 0.242622 0.060 Uiso 1 1 calc R U . . .
C25 C 0.4064(8) -0.1523(5) 0.2069(4) 0.0571(19) Uani 1 1 d . . . . .
H25A H 0.344441 -0.180164 0.164167 0.086 Uiso 1 1 calc R U . . .
H25B H 0.463911 -0.178593 0.212939 0.086 Uiso 1 1 calc R U . . .
H25C H 0.444040 -0.096247 0.205145 0.086 Uiso 1 1 calc R U . . .
C52 C 0.9946(6) 0.2232(6) 0.3252(4) 0.060(2) Uani 1 1 d . . . . .
H52A H 0.993624 0.231530 0.278722 0.072 Uiso 1 1 calc R U . . .
H52B H 1.067102 0.214534 0.346456 0.072 Uiso 1 1 calc R U . . .
C81 C 0.2666(8) 0.4926(6) 0.2876(6) 0.076(3) Uani 1 1 d . . . . .
H81 H 0.346629 0.506661 0.318854 0.092 Uiso 1 1 calc R U . . .
C24 C 0.3010(9) -0.2430(5) 0.2721(4) 0.067(2) Uani 1 1 d . . . . .
H24A H 0.269830 -0.244552 0.311269 0.100 Uiso 1 1 calc R U . . .
H24B H 0.360726 -0.267291 0.278216 0.100 Uiso 1 1 calc R U . . .
H24C H 0.238174 -0.272902 0.230238 0.100 Uiso 1 1 calc R U . . .
C72 C 0.3839(7) 0.5567(5) 0.2111(4) 0.057(2) Uani 1 1 d . . . . .
C63 C 0.8006(8) 0.7409(5) 0.4976(4) 0.062(2) Uani 1 1 d . . . . .
H63 H 0.787612 0.756747 0.539816 0.074 Uiso 1 1 calc R U . . .
C59 C 0.6480(9) 0.5957(6) 0.5350(4) 0.075(3) Uani 1 1 d . . . . .
H59A H 0.687239 0.643015 0.572728 0.112 Uiso 1 1 calc R U . . .
H59B H 0.700694 0.566525 0.531622 0.112 Uiso 1 1 calc R U . . .
H59C H 0.578360 0.560588 0.543401 0.112 Uiso 1 1 calc R U . . .
C64 C 0.8985(8) 0.7851(5) 0.4847(5) 0.072(3) Uani 1 1 d . . . . .
H64 H 0.952099 0.831650 0.517479 0.087 Uiso 1 1 calc R U . . .
C60 C 0.5273(9) 0.6643(6) 0.4707(4) 0.068(2) Uani 1 1 d . . . . .
H60A H 0.460144 0.628700 0.481135 0.102 Uiso 1 1 calc R U . . .
H60B H 0.501469 0.677666 0.426635 0.102 Uiso 1 1 calc R U . . .
H60C H 0.564614 0.713675 0.506481 0.102 Uiso 1 1 calc R U . . .
C68 C 0.8626(8) 0.6777(5) 0.3061(5) 0.071(2) Uani 1 1 d . . . . .
H68 H 0.803974 0.623587 0.281380 0.085 Uiso 1 1 calc R U . . .
C73 C 0.3957(10) 0.5932(6) 0.1556(4) 0.074(3) Uani 1 1 d . . . . .
C27 C 0.4959(7) 0.3080(6) 0.0763(4) 0.065(2) Uani 1 1 d . . . . .
H27A H 0.436738 0.322232 0.046064 0.097 Uiso 1 1 calc R U . . .
H27B H 0.519040 0.270395 0.049251 0.097 Uiso 1 1 calc R U . . .
H27C H 0.563793 0.356578 0.099527 0.097 Uiso 1 1 calc R U . . .
C54 C 0.8673(7) 0.2600(5) 0.3801(4) 0.0580(19) Uani 1 1 d . . . . .
H54A H 0.876291 0.247411 0.425896 0.070 Uiso 1 1 calc R U . . .
H54B H 0.826691 0.298819 0.376792 0.070 Uiso 1 1 calc R U . . .
C77 C 0.2777(8) 0.5315(6) 0.2263(5) 0.072(2) Uani 1 1 d . . . . .
C78 C 0.5097(13) 0.6163(7) 0.1369(6) 0.097(3) Uani 1 1 d . U . . .
H78 H 0.571213 0.615561 0.176955 0.116 Uiso 1 1 calc R U . . .
C74 C 0.2940(13) 0.6018(7) 0.1156(5) 0.092(4) Uani 1 1 d . . . . .
H74 H 0.297386 0.625130 0.077119 0.111 Uiso 1 1 calc R U . . .
C69 C 0.8407(11) 0.7381(7) 0.2637(6) 0.093(3) Uani 1 1 d . . . . .
H69A H 0.762989 0.739268 0.260428 0.139 Uiso 1 1 calc R U . . .
H69B H 0.846319 0.722072 0.217885 0.139 Uiso 1 1 calc R U . . .
H69C H 0.898894 0.791575 0.285764 0.139 Uiso 1 1 calc R U . . .
C50 C 0.8225(10) 0.3288(7) 0.2061(5) 0.084(3) Uani 1 1 d . . . . .
H50A H 0.807830 0.296639 0.240022 0.125 Uiso 1 1 calc R U . . .
H50B H 0.784630 0.368510 0.208066 0.125 Uiso 1 1 calc R U . . .
H50C H 0.906345 0.356499 0.215737 0.125 Uiso 1 1 calc R U . . .
C49 C 0.7977(11) 0.3207(7) 0.0807(5) 0.087(3) Uani 1 1 d . . . . .
H49A H 0.881622 0.345173 0.088466 0.130 Uiso 1 1 calc R U . . .
H49B H 0.763979 0.362755 0.082045 0.130 Uiso 1 1 calc R U . . .
H49C H 0.762282 0.283559 0.035952 0.130 Uiso 1 1 calc R U . . .
C83 C 0.2141(14) 0.4023(7) 0.2639(8) 0.115(4) Uani 1 1 d . . . . .
H83A H 0.138425 0.387107 0.229830 0.172 Uiso 1 1 calc R U . . .
H83B H 0.204179 0.378055 0.302958 0.172 Uiso 1 1 calc R U . . .
H83C H 0.265767 0.383037 0.243570 0.172 Uiso 1 1 calc R U . . .
C76 C 0.1820(9) 0.5413(7) 0.1860(6) 0.092(3) Uani 1 1 d . . . . .
H76 H 0.109828 0.523433 0.195900 0.110 Uiso 1 1 calc R U . . .
C82 C 0.1950(14) 0.5209(9) 0.3287(6) 0.117(5) Uani 1 1 d . . . . .
H82A H 0.227559 0.579509 0.343350 0.175 Uiso 1 1 calc R U . . .
H82B H 0.197237 0.497114 0.368898 0.175 Uiso 1 1 calc R U . . .
H82C H 0.114410 0.504014 0.300178 0.175 Uiso 1 1 calc R U . . .
C80 C 0.5492(14) 0.6995(7) 0.1222(7) 0.112(3) Uani 1 1 d . U . . .
H80A H 0.488843 0.703445 0.084706 0.168 Uiso 1 1 calc R U . . .
H80B H 0.621046 0.709075 0.109229 0.168 Uiso 1 1 calc R U . . .
H80C H 0.563249 0.739691 0.163071 0.168 Uiso 1 1 calc R U . . .
C70 C 0.9828(11) 0.6731(10) 0.3126(9) 0.127(5) Uani 1 1 d . . . . .
H70A H 1.041972 0.726971 0.330739 0.191 Uiso 1 1 calc R U . . .
H70B H 0.986510 0.651257 0.267622 0.191 Uiso 1 1 calc R U . . .
H70C H 0.996873 0.638093 0.343674 0.191 Uiso 1 1 calc R U . . .
C75 C 0.1906(12) 0.5769(8) 0.1317(6) 0.109(4) Uani 1 1 d . . . . .
H75 H 0.124660 0.584576 0.104709 0.130 Uiso 1 1 calc R U . . .
C79 C 0.5037(16) 0.5565(9) 0.0777(8) 0.136(4) Uani 1 1 d . U . . .
H79A H 0.493960 0.504595 0.090354 0.204 Uiso 1 1 calc R U . . .
H79B H 0.575668 0.575029 0.064823 0.204 Uiso 1 1 calc R U . . .
H79C H 0.437633 0.550534 0.038956 0.204 Uiso 1 1 calc R U . . .
O4 O 0.917(2) 0.487(2) 0.4400(12) 0.178(10) Uani 0.5 1 d D U P A -1
C88 C 0.902(2) 0.463(3) 0.5012(16) 0.123(10) Uani 0.5 1 d D U P A -1
H88A H 0.839768 0.409329 0.489764 0.147 Uiso 0.5 1 calc R U P A -1
H88B H 0.878987 0.501399 0.527905 0.147 Uiso 0.5 1 calc R U P A -1
C89 C 1.015(2) 0.459(3) 0.5432(15) 0.142(11) Uani 0.5 1 d D U P A -1
H89A H 1.009534 0.402528 0.542049 0.171 Uiso 0.5 1 calc R U P A -1
H89B H 1.035919 0.487436 0.591210 0.171 Uiso 0.5 1 calc R U P A -1
C90 C 1.1038(19) 0.500(3) 0.5087(17) 0.142(10) Uani 0.5 1 d D U P A -1
H90A H 1.125587 0.461022 0.481695 0.171 Uiso 0.5 1 calc R U P A -1
H90B H 1.174544 0.540322 0.542334 0.171 Uiso 0.5 1 calc R U P A -1
C91 C 1.036(3) 0.540(2) 0.463(2) 0.163(11) Uani 0.5 1 d D U P A -1
H91A H 1.043736 0.592720 0.488749 0.196 Uiso 0.5 1 calc R U P A -1
H91B H 1.066848 0.548856 0.423550 0.196 Uiso 0.5 1 calc R U P A -1
O3 O 0.9145(16) 0.6253(10) 0.1064(7) 0.115(5) Uani 0.5 1 d D U P . .
C84 C 0.841(2) 0.5643(11) 0.0485(10) 0.117(8) Uani 0.5 1 d D U P . .
H84A H 0.767270 0.534262 0.057376 0.140 Uiso 0.5 1 calc R U P . .
H84B H 0.878751 0.526190 0.037300 0.140 Uiso 0.5 1 calc R U P . .
C85 C 0.816(2) 0.6057(13) -0.0099(10) 0.127(9) Uani 0.5 1 d D U P . .
H85A H 0.798331 0.569950 -0.054773 0.152 Uiso 0.5 1 calc R U P . .
H85B H 0.752055 0.625704 -0.009502 0.152 Uiso 0.5 1 calc R U P . .
C86 C 0.9311(16) 0.6733(12) 0.0074(8) 0.084(5) Uani 0.5 1 d D U P . .
H86A H 0.992658 0.654759 -0.002194 0.100 Uiso 0.5 1 calc R U P . .
H86B H 0.925940 0.717171 -0.016120 0.100 Uiso 0.5 1 calc R U P . .
C87 C 0.948(2) 0.6965(11) 0.0821(8) 0.114(8) Uani 0.5 1 d D U P . .
H87A H 1.030031 0.729500 0.106134 0.137 Uiso 0.5 1 calc R U P . .
H87B H 0.899329 0.728399 0.090354 0.137 Uiso 0.5 1 calc R U P . .

loop_
_atom_site_aniso_label
_atom_site_aniso_U_11
_atom_site_aniso_U_22
_atom_site_aniso_U_33
_atom_site_aniso_U_23
_atom_site_aniso_U_13
_atom_site_aniso_U_12
Sm1 0.02720(15) 0.03832(18) 0.01886(14) 0.00767(10) 0.00448(10) 0.01209(11)
O2 0.049(2) 0.031(2) 0.037(2) 0.0080(17) 0.0079(19) 0.0146(19)
N2 0.028(2) 0.036(3) 0.024(2) 0.0079(19) 0.0064(18) 0.008(2)
O1 0.033(2) 0.046(2) 0.032(2) 0.0038(18) 0.0023(17) 0.0101(19)
N1 0.028(2) 0.044(3) 0.025(2) 0.013(2) 0.0063(18) 0.014(2)
N6 0.044(3) 0.035(3) 0.045(3) 0.009(2) 0.013(2) 0.014(2)
N4 0.027(2) 0.057(3) 0.023(2) 0.008(2) 0.0049(18) 0.018(2)
N3 0.031(2) 0.052(3) 0.020(2) 0.007(2) 0.0045(18) 0.017(2)
C9 0.027(3) 0.047(3) 0.022(3) 0.013(2) 0.002(2) 0.014(2)
C4 0.037(3) 0.044(3) 0.027(3) 0.013(2) 0.004(2) 0.010(3)
C34 0.034(3) 0.059(4) 0.017(2) 0.005(2) 0.005(2) 0.020(3)
C14 0.028(3) 0.057(4) 0.019(2) 0.011(2) 0.006(2) 0.012(3)
C33 0.033(3) 0.056(4) 0.017(2) 0.000(2) 0.003(2) 0.019(3)
N5 0.053(3) 0.042(3) 0.037(3) 0.004(2) 0.009(2) 0.012(3)
C13 0.029(3) 0.039(3) 0.026(3) 0.006(2) 0.006(2) 0.011(2)
C29 0.036(3) 0.063(4) 0.029(3) 0.010(3) 0.007(2) 0.023(3)
C3 0.043(3) 0.045(3) 0.026(3) 0.011(2) 0.011(2) 0.019(3)
C38 0.038(3) 0.046(3) 0.019(2) 0.009(2) 0.008(2) 0.017(3)
C35 0.038(3) 0.060(4) 0.026(3) 0.012(3) 0.006(2) 0.015(3)
C39 0.031(3) 0.061(4) 0.021(3) 0.010(3) 0.002(2) 0.020(3)
C71 0.052(4) 0.039(3) 0.037(3) 0.007(3) 0.014(3) 0.014(3)
C41 0.038(3) 0.069(5) 0.027(3) 0.016(3) 0.009(3) 0.016(3)
C42 0.034(3) 0.087(6) 0.029(3) 0.015(3) 0.010(3) 0.023(3)
C20 0.032(3) 0.063(4) 0.040(3) 0.013(3) 0.009(3) 0.024(3)
C15 0.040(3) 0.047(4) 0.024(3) 0.010(2) 0.008(2) 0.003(3)
C44 0.030(3) 0.067(4) 0.023(3) 0.012(3) 0.009(2) 0.017(3)
C1 0.052(4) 0.046(4) 0.047(4) 0.012(3) 0.018(3) 0.019(3)
C56 0.043(3) 0.041(3) 0.038(3) 0.007(3) 0.013(3) 0.018(3)
C43 0.038(3) 0.075(5) 0.029(3) 0.013(3) 0.007(3) 0.028(3)
C55 0.049(4) 0.049(4) 0.041(3) 0.017(3) 0.016(3) 0.019(3)
C67 0.045(4) 0.034(3) 0.049(4) 0.011(3) 0.004(3) 0.014(3)
C19 0.032(3) 0.073(5) 0.018(2) 0.012(3) 0.007(2) 0.019(3)
C40 0.036(3) 0.068(4) 0.023(3) 0.010(3) 0.006(2) 0.020(3)
C57 0.047(4) 0.037(3) 0.037(3) 0.006(3) 0.015(3) 0.017(3)
C2 0.044(4) 0.054(4) 0.033(3) 0.011(3) 0.010(3) 0.019(3)
C10 0.040(3) 0.059(4) 0.035(3) 0.018(3) 0.007(3) 0.027(3)
C7 0.037(3) 0.059(4) 0.032(3) 0.016(3) 0.004(2) 0.021(3)
C8 0.033(3) 0.041(3) 0.032(3) 0.012(2) 0.005(2) 0.015(3)
C58 0.047(4) 0.046(4) 0.051(4) 0.008(3) 0.018(3) 0.012(3)
C36 0.040(3) 0.062(4) 0.037(3) 0.011(3) 0.008(3) 0.021(3)
C32 0.033(3) 0.062(4) 0.027(3) 0.003(3) 0.002(2) 0.016(3)
C17 0.031(3) 0.085(6) 0.040(4) 0.017(4) 0.011(3) 0.006(4)
C5 0.038(3) 0.054(4) 0.029(3) 0.014(3) 0.005(2) 0.014(3)
C51 0.056(4) 0.059(4) 0.036(3) 0.003(3) -0.003(3) 0.035(4)
C45 0.038(3) 0.057(4) 0.033(3) 0.009(3) 0.014(3) 0.025(3)
C28 0.048(4) 0.054(4) 0.041(4) 0.011(3) -0.003(3) 0.019(3)
C66 0.044(4) 0.042(4) 0.068(5) 0.019(3) 0.008(3) 0.009(3)
C31 0.035(3) 0.072(5) 0.033(3) 0.006(3) 0.002(3) 0.027(3)
C6 0.039(3) 0.058(4) 0.030(3) 0.020(3) 0.000(3) 0.010(3)
C37 0.041(4) 0.071(5) 0.035(3) 0.012(3) 0.009(3) 0.006(3)
C47 0.049(4) 0.068(5) 0.055(4) 0.022(4) 0.008(3) 0.032(4)
C12 0.039(3) 0.062(4) 0.049(4) 0.022(3) 0.014(3) 0.027(3)
C22 0.062(5) 0.065(5) 0.037(4) 0.008(3) 0.007(3) 0.020(4)
C30 0.045(4) 0.059(4) 0.036(3) 0.010(3) 0.006(3) 0.027(3)
C48 0.043(4) 0.057(4) 0.040(3) 0.013(3) 0.014(3) 0.019(3)
C62 0.057(4) 0.039(4) 0.040(3) 0.009(3) -0.001(3) 0.022(3)
C46 0.041(4) 0.065(5) 0.049(4) 0.016(3) 0.005(3) 0.013(3)
C23 0.054(4) 0.049(4) 0.034(3) 0.012(3) 0.005(3) 0.007(3)
C65 0.042(4) 0.052(5) 0.093(7) 0.029(5) -0.001(4) 0.004(4)
C11 0.043(4) 0.057(4) 0.049(4) 0.002(3) 0.010(3) 0.023(3)
C16 0.050(4) 0.058(4) 0.032(3) 0.013(3) 0.009(3) -0.004(3)
C21 0.053(4) 0.087(6) 0.044(4) 0.018(4) 0.012(3) 0.044(4)
C26 0.072(5) 0.059(5) 0.060(5) 0.005(4) 0.005(4) 0.038(4)
C61 0.074(5) 0.054(4) 0.040(4) 0.006(3) 0.014(3) 0.028(4)
C53 0.038(4) 0.052(4) 0.068(5) 0.022(4) -0.003(3) 0.005(3)
C18 0.029(3) 0.083(6) 0.033(3) 0.010(3) 0.008(3) 0.016(3)
C25 0.073(5) 0.060(5) 0.050(4) 0.016(3) 0.023(4) 0.034(4)
C52 0.036(4) 0.107(7) 0.040(4) 0.022(4) 0.008(3) 0.031(4)
C81 0.045(4) 0.081(7) 0.101(7) 0.037(6) 0.013(5) 0.017(4)
C24 0.089(6) 0.049(5) 0.055(5) 0.015(4) 0.017(4) 0.015(4)
C72 0.068(5) 0.055(5) 0.037(4) 0.004(3) -0.002(3) 0.021(4)
C63 0.082(6) 0.045(4) 0.041(4) 0.006(3) -0.010(4) 0.020(4)
C59 0.094(7) 0.090(7) 0.054(5) 0.030(5) 0.026(5) 0.042(6)
C64 0.073(6) 0.048(5) 0.066(5) 0.014(4) -0.021(5) 0.011(4)
C60 0.086(6) 0.077(6) 0.056(5) 0.010(4) 0.024(4) 0.047(5)
C68 0.067(5) 0.052(5) 0.101(7) 0.029(5) 0.040(5) 0.016(4)
C73 0.105(7) 0.071(6) 0.035(4) 0.006(4) 0.003(4) 0.035(5)
C27 0.059(5) 0.073(6) 0.058(5) 0.026(4) 0.006(4) 0.023(4)
C54 0.051(4) 0.056(5) 0.053(4) -0.009(3) 0.003(3) 0.017(4)
C77 0.057(5) 0.067(6) 0.067(5) 0.013(4) -0.008(4) 0.009(4)
C78 0.157(8) 0.088(5) 0.076(5) 0.033(4) 0.057(6) 0.063(6)
C74 0.132(11) 0.090(8) 0.042(5) 0.007(5) -0.009(5) 0.050(8)
C69 0.121(9) 0.073(7) 0.084(7) 0.027(5) 0.043(7) 0.022(6)
C50 0.098(7) 0.094(7) 0.068(6) 0.007(5) 0.013(5) 0.058(6)
C49 0.117(8) 0.103(8) 0.087(7) 0.060(6) 0.061(6) 0.063(7)
C83 0.149(12) 0.087(9) 0.134(11) 0.031(8) 0.081(10) 0.047(9)
C76 0.060(6) 0.102(8) 0.093(7) 0.041(6) -0.001(5) 0.009(5)
C82 0.165(14) 0.118(11) 0.082(8) 0.016(7) 0.046(8) 0.066(10)
C80 0.162(9) 0.086(5) 0.114(7) 0.037(5) 0.059(7) 0.059(7)
C70 0.093(9) 0.170(14) 0.173(14) 0.076(12) 0.087(10) 0.069(10)
C75 0.086(8) 0.110(9) 0.093(8) 0.024(7) -0.034(7) 0.029(7)
C79 0.184(10) 0.101(6) 0.127(8) -0.007(6) 0.067(8) 0.054(8)
O4 0.121(14) 0.24(2) 0.143(16) 0.098(16) 0.004(13) 0.028(16)
C88 0.074(11) 0.16(2) 0.112(17) 0.056(15) -0.004(11) 0.020(14)
C89 0.059(12) 0.20(2) 0.107(15) 0.043(15) -0.025(11) -0.005(15)
C90 0.093(12) 0.23(3) 0.069(15) 0.008(15) 0.016(11) 0.034(17)
C91 0.112(17) 0.23(3) 0.14(2) 0.068(17) 0.045(16) 0.034(17)
O3 0.128(12) 0.125(11) 0.077(8) 0.037(7) 0.028(8) 0.019(9)
C84 0.087(14) 0.090(12) 0.135(14) 0.041(9) -0.012(11) 0.006(10)
C85 0.114(14) 0.098(14) 0.114(13) 0.019(10) -0.040(12) 0.021(11)
C86 0.093(11) 0.111(13) 0.084(9) 0.044(9) 0.056(9) 0.055(9)
C87 0.126(16) 0.096(11) 0.068(9) 0.006(8) 0.022(10) -0.022(11)

loop_
_atom_type_symbol
_atom_type_description
_atom_type_scat_dispersion_real
_atom_type_scat_dispersion_imag
_atom_type_scat_source
C C 0.0181 0.0091 'International Tables Vol C Tables 4.2.6.8 and 6.1.1.4'
H H 0.0000 0.0000 'International Tables Vol C Tables 4.2.6.8 and 6.1.1.4'
N N 0.0311 0.0180 'International Tables Vol C Tables 4.2.6.8 and 6.1.1.4'
O O 0.0492 0.0322 'International Tables Vol C Tables 4.2.6.8 and 6.1.1.4'
Sm Sm -5.3236 12.2178 'International Tables Vol C Tables 4.2.6.8 and 6.1.1.4'

loop_
_geom_angle_atom_site_label_1
_geom_angle_atom_site_label_2
_geom_angle_atom_site_label_3
_geom_angle
_geom_angle_site_symmetry_1
_geom_angle_site_symmetry_3
_geom_angle_publ_flag
O2 Sm1 N2 104.54(17) . . ?
O2 Sm1 O1 85.73(16) . . ?
O2 Sm1 N1 103.57(16) . . ?
O2 Sm1 N4 121.90(18) . . ?
O2 Sm1 N3 100.24(16) . . ?
N2 Sm1 O1 133.92(15) . . ?
N2 Sm1 N1 55.25(15) . . ?
N2 Sm1 N3 91.92(15) . . ?
O1 Sm1 N3 131.01(15) . . ?
N1 Sm1 O1 78.68(15) . . ?
N1 Sm1 N3 143.27(17) . . ?
N4 Sm1 N2 124.92(17) . . ?
N4 Sm1 O1 80.93(15) . . ?
N4 Sm1 N1 128.07(17) . . ?
N4 Sm1 N3 54.52(15) . . ?
C55 O2 Sm1 171.7(4) . . ?
C14 N2 Sm1 146.3(4) . . ?
C13 N2 Sm1 92.0(3) . . ?
C13 N2 C14 119.7(5) . . ?
C51 O1 Sm1 126.7(4) . . ?
C54 O1 Sm1 129.1(4) . . ?
C54 O1 C51 103.4(5) . . ?
C9 N1 Sm1 146.3(4) . . ?
C13 N1 Sm1 90.9(3) . . ?
C13 N1 C9 115.4(4) . . ?
C71 N6 C67 119.9(5) . . ?
C71 N6 C58 119.5(6) . . ?
C67 N6 C58 120.5(6) . . ?
C38 N4 Sm1 95.2(3) . . ?
C38 N4 C39 121.3(5) . . ?
C39 N4 Sm1 142.6(3) . . ?
C34 N3 Sm1 150.5(4) . . ?
C38 N3 Sm1 91.3(3) . . ?
C38 N3 C34 117.6(4) . . ?
C4 C9 N1 120.4(5) . . ?
C4 C9 C8 120.6(5) . . ?
C8 C9 N1 119.0(5) . . ?
C9 C4 C3 123.2(5) . . ?
C5 C4 C9 118.1(6) . . ?
C5 C4 C3 118.7(6) . . ?
C33 C34 N3 119.4(6) . . ?
C29 C34 N3 120.5(6) . . ?
C29 C34 C33 120.2(5) . . ?
C15 C14 N2 119.8(6) . . ?
C15 C14 C19 121.0(6) . . ?
C19 C14 N2 119.1(6) . . ?
C34 C33 C35 121.0(5) . . ?
C32 C33 C34 118.7(6) . . ?
C32 C33 C35 120.2(6) . . ?
C71 N5 C72 118.8(6) . . ?
N2 C13 N1 118.6(5) . . ?
N2 C13 H13 120.7 . . ?
N1 C13 H13 120.7 . . ?
C34 C29 C28 123.6(5) . . ?
C34 C29 C30 118.9(6) . . ?
C30 C29 C28 117.5(6) . . ?
C4 C3 H3 108.0 . . ?
C4 C3 C1 110.6(5) . . ?
C4 C3 C2 111.7(5) . . ?
C1 C3 H3 108.0 . . ?
C2 C3 H3 108.0 . . ?
C2 C3 C1 110.4(5) . . ?
N4 C38 H38 120.6 . . ?
N3 C38 N4 118.7(5) . . ?
N3 C38 H38 120.6 . . ?
C33 C35 H35 107.9 . . ?
C33 C35 C36 110.1(5) . . ?
C33 C35 C37 113.9(6) . . ?
C36 C35 H35 107.9 . . ?
C37 C35 H35 107.9 . . ?
C37 C35 C36 109.1(6) . . ?
N4 C39 C40 121.4(6) . . ?
C44 C39 N4 118.3(6) . . ?
C44 C39 C40 120.2(6) . . ?
N6 C71 H71 118.3 . . ?
N5 C71 N6 123.4(6) . . ?
N5 C71 H71 118.3 . . ?
C42 C41 H41 119.3 . . ?
C42 C41 C40 121.4(7) . . ?
C40 C41 H41 119.3 . . ?
C41 C42 H42 119.9 . . ?
C43 C42 C41 120.2(6) . . ?
C43 C42 H42 119.9 . . ?
C19 C20 H20 107.2 . . ?
C19 C20 C22 109.5(6) . . ?
C19 C20 C21 114.4(6) . . ?
C22 C20 H20 107.2 . . ?
C21 C20 H20 107.2 . . ?
C21 C20 C22 111.1(6) . . ?
C14 C15 C23 120.4(5) . . ?
C14 C15 C16 117.7(7) . . ?
C16 C15 C23 121.9(6) . . ?
C39 C44 C45 120.2(5) . . ?
C43 C44 C39 119.2(6) . . ?
C43 C44 C45 120.6(6) . . ?
C3 C1 H1A 109.5 . . ?
C3 C1 H1B 109.5 . . ?
C3 C1 H1C 109.5 . . ?
H1A C1 H1B 109.5 . . ?
H1A C1 H1C 109.5 . . ?
H1B C1 H1C 109.5 . . ?
H56A C56 H56B 107.6 . . ?
C55 C56 H56A 108.7 . . ?
C55 C56 H56B 108.7 . . ?
C57 C56 H56A 108.7 . . ?
C57 C56 H56B 108.7 . . ?
C57 C56 C55 114.3(6) . . ?
C42 C43 C44 120.8(7) . . ?
C42 C43 H43 119.6 . . ?
C44 C43 H43 119.6 . . ?
O2 C55 C56 110.9(5) . . ?
O2 C55 H55A 109.5 . . ?
O2 C55 H55B 109.5 . . ?
C56 C55 H55A 109.5 . . ?
C56 C55 H55B 109.5 . . ?
H55A C55 H55B 108.1 . . ?
C66 C67 N6 118.9(7) . . ?
C66 C67 C62 121.8(7) . . ?
C62 C67 N6 119.4(6) . . ?
C14 C19 C20 122.2(5) . . ?
C14 C19 C18 118.5(7) . . ?
C18 C19 C20 119.1(6) . . ?
C39 C40 C48 122.3(6) . . ?
C41 C40 C39 118.1(7) . . ?
C41 C40 C48 119.6(6) . . ?
C56 C57 H57A 109.5 . . ?
C56 C57 H57B 109.5 . . ?
C56 C57 C58 110.6(5) . . ?
H57A C57 H57B 108.1 . . ?
C58 C57 H57A 109.5 . . ?
C58 C57 H57B 109.5 . . ?
C3 C2 H2A 109.5 . . ?
C3 C2 H2B 109.5 . . ?
C3 C2 H2C 109.5 . . ?
H2A C2 H2B 109.5 . . ?
H2A C2 H2C 109.5 . . ?
H2B C2 H2C 109.5 . . ?
C8 C10 H10 107.9 . . ?
C8 C10 C12 112.7(5) . . ?
C8 C10 C11 110.7(5) . . ?
C12 C10 H10 107.9 . . ?
C11 C10 H10 107.9 . . ?
C11 C10 C12 109.5(6) . . ?
C8 C7 H7 119.4 . . ?
C6 C7 H7 119.4 . . ?
C6 C7 C8 121.2(6) . . ?
C9 C8 C10 121.0(5) . . ?
C7 C8 C9 118.7(6) . . ?
C7 C8 C10 120.2(6) . . ?
N6 C58 C57 114.7(6) . . ?
N6 C58 H58A 108.6 . . ?
N6 C58 H58B 108.6 . . ?
C57 C58 H58A 108.6 . . ?
C57 C58 H58B 108.6 . . ?
H58A C58 H58B 107.6 . . ?
C35 C36 H36A 109.5 . . ?
C35 C36 H36B 109.5 . . ?
C35 C36 H36C 109.5 . . ?
H36A C36 H36B 109.5 . . ?
H36A C36 H36C 109.5 . . ?
H36B C36 H36C 109.5 . . ?
C33 C32 H32 119.6 . . ?
C31 C32 C33 120.9(6) . . ?
C31 C32 H32 119.6 . . ?
C16 C17 H17 119.9 . . ?
C18 C17 H17 119.9 . . ?
C18 C17 C16 120.1(6) . . ?
C4 C5 H5 119.3 . . ?
C6 C5 C4 121.4(6) . . ?
C6 C5 H5 119.3 . . ?
O1 C51 H51A 111.0 . . ?
O1 C51 H51B 111.0 . . ?
O1 C51 C52 103.7(6) . . ?
H51A C51 H51B 109.0 . . ?
C52 C51 H51A 111.0 . . ?
C52 C51 H51B 111.0 . . ?
C44 C45 H45 107.4 . . ?
C44 C45 C47 114.4(6) . . ?
C44 C45 C46 110.8(5) . . ?
C47 C45 H45 107.4 . . ?
C47 C45 C46 109.2(6) . . ?
C46 C45 H45 107.4 . . ?
C29 C28 H28 107.6 . . ?
C29 C28 C26 111.7(6) . . ?
C26 C28 H28 107.6 . . ?
C27 C28 C29 110.9(6) . . ?
C27 C28 H28 107.6 . . ?
C27 C28 C26 111.2(7) . . ?
C67 C66 C68 121.3(7) . . ?
C65 C66 C67 117.9(8) . . ?
C65 C66 C68 120.7(8) . . ?
C32 C31 H31 119.9 . . ?
C30 C31 C32 120.3(6) . . ?
C30 C31 H31 119.9 . . ?
C7 C6 C5 119.8(6) . . ?
C7 C6 H6 120.1 . . ?
C5 C6 H6 120.1 . . ?
C35 C37 H37A 109.5 . . ?
C35 C37 H37B 109.5 . . ?
C35 C37 H37C 109.5 . . ?
H37A C37 H37B 109.5 . . ?
H37A C37 H37C 109.5 . . ?
H37B C37 H37C 109.5 . . ?
C45 C47 H47A 109.5 . . ?
C45 C47 H47B 109.5 . . ?
C45 C47 H47C 109.5 . . ?
H47A C47 H47B 109.5 . . ?
H47A C47 H47C 109.5 . . ?
H47B C47 H47C 109.5 . . ?
C10 C12 H12A 109.5 . . ?
C10 C12 H12B 109.5 . . ?
C10 C12 H12C 109.5 . . ?
H12A C12 H12B 109.5 . . ?
H12A C12 H12C 109.5 . . ?
H12B C12 H12C 109.5 . . ?
C20 C22 H22A 109.5 . . ?
C20 C22 H22B 109.5 . . ?
C20 C22 H22C 109.5 . . ?
H22A C22 H22B 109.5 . . ?
H22A C22 H22C 109.5 . . ?
H22B C22 H22C 109.5 . . ?
C29 C30 H30 119.5 . . ?
C31 C30 C29 121.0(7) . . ?
C31 C30 H30 119.5 . . ?
C40 C48 H48 106.8 . . ?
C40 C48 C49 113.0(6) . . ?
C50 C48 C40 110.7(6) . . ?
C50 C48 H48 106.8 . . ?
C50 C48 C49 112.4(8) . . ?
C49 C48 H48 106.8 . . ?
C67 C62 C61 122.8(6) . . ?
C63 C62 C67 116.7(7) . . ?
C63 C62 C61 120.5(7) . . ?
C45 C46 H46A 109.5 . . ?
C45 C46 H46B 109.5 . . ?
C45 C46 H46C 109.5 . . ?
H46A C46 H46B 109.5 . . ?
H46A C46 H46C 109.5 . . ?
H46B C46 H46C 109.5 . . ?
C15 C23 H23 107.2 . . ?
C15 C23 C25 111.1(5) . . ?
C15 C23 C24 114.2(7) . . ?
C25 C23 H23 107.2 . . ?
C25 C23 C24 109.7(7) . . ?
C24 C23 H23 107.2 . . ?
C66 C65 H65 119.5 . . ?
C64 C65 C66 121.0(8) . . ?
C64 C65 H65 119.5 . . ?
C10 C11 H11A 109.5 . . ?
C10 C11 H11B 109.5 . . ?
C10 C11 H11C 109.5 . . ?
H11A C11 H11B 109.5 . . ?
H11A C11 H11C 109.5 . . ?
H11B C11 H11C 109.5 . . ?
C15 C16 H16 119.1 . . ?
C17 C16 C15 121.7(7) . . ?
C17 C16 H16 119.1 . . ?
C20 C21 H21A 109.5 . . ?
C20 C21 H21B 109.5 . . ?
C20 C21 H21C 109.5 . . ?
H21A C21 H21B 109.5 . . ?
H21A C21 H21C 109.5 . . ?
H21B C21 H21C 109.5 . . ?
C28 C26 H26A 109.5 . . ?
C28 C26 H26B 109.5 . . ?
C28 C26 H26C 109.5 . . ?
H26A C26 H26B 109.5 . . ?
H26A C26 H26C 109.5 . . ?
H26B C26 H26C 109.5 . . ?
C62 C61 H61 107.3 . . ?
C62 C61 C59 111.3(7) . . ?
C62 C61 C60 113.1(7) . . ?
C59 C61 H61 107.3 . . ?
C60 C61 H61 107.3 . . ?
C60 C61 C59 110.1(7) . . ?
H53A C53 H53B 109.0 . . ?
C52 C53 H53A 111.0 . . ?
C52 C53 H53B 111.0 . . ?
C54 C53 H53A 111.0 . . ?
C54 C53 H53B 111.0 . . ?
C54 C53 C52 103.6(6) . . ?
C19 C18 H18 119.6 . . ?
C17 C18 C19 120.9(7) . . ?
C17 C18 H18 119.6 . . ?
C23 C25 H25A 109.5 . . ?
C23 C25 H25B 109.5 . . ?
C23 C25 H25C 109.5 . . ?
H25A C25 H25B 109.5 . . ?
H25A C25 H25C 109.5 . . ?
H25B C25 H25C 109.5 . . ?
C51 C52 C53 104.2(6) . . ?
C51 C52 H52A 110.9 . . ?
C51 C52 H52B 110.9 . . ?
C53 C52 H52A 110.9 . . ?
C53 C52 H52B 110.9 . . ?
H52A C52 H52B 108.9 . . ?
C77 C81 H81 107.8 . . ?
C83 C81 H81 107.8 . . ?
C83 C81 C77 110.0(10) . . ?
C83 C81 C82 109.1(10) . . ?
C82 C81 H81 107.8 . . ?
C82 C81 C77 114.1(9) . . ?
C23 C24 H24A 109.5 . . ?
C23 C24 H24B 109.5 . . ?
C23 C24 H24C 109.5 . . ?
H24A C24 H24B 109.5 . . ?
H24A C24 H24C 109.5 . . ?
H24B C24 H24C 109.5 . . ?
C73 C72 N5 119.5(8) . . ?
C77 C72 N5 119.0(7) . . ?
C77 C72 C73 121.4(8) . . ?
C62 C63 H63 119.1 . . ?
C64 C63 C62 121.9(8) . . ?
C64 C63 H63 119.1 . . ?
C61 C59 H59A 109.5 . . ?
C61 C59 H59B 109.5 . . ?
C61 C59 H59C 109.5 . . ?
H59A C59 H59B 109.5 . . ?
H59A C59 H59C 109.5 . . ?
H59B C59 H59C 109.5 . . ?
C65 C64 H64 119.6 . . ?
C63 C64 C65 120.8(8) . . ?
C63 C64 H64 119.6 . . ?
C61 C60 H60A 109.5 . . ?
C61 C60 H60B 109.5 . . ?
C61 C60 H60C 109.5 . . ?
H60A C60 H60B 109.5 . . ?
H60A C60 H60C 109.5 . . ?
H60B C60 H60C 109.5 . . ?
C66 C68 H68 107.4 . . ?
C66 C68 C69 109.8(8) . . ?
C66 C68 C70 112.9(10) . . ?
C69 C68 H68 107.4 . . ?
C70 C68 H68 107.4 . . ?
C70 C68 C69 111.7(9) . . ?
C72 C73 C78 121.2(9) . . ?
C72 C73 C74 116.3(10) . . ?
C74 C73 C78 122.4(9) . . ?
C28 C27 H27A 109.5 . . ?
C28 C27 H27B 109.5 . . ?
C28 C27 H27C 109.5 . . ?
H27A C27 H27B 109.5 . . ?
H27A C27 H27C 109.5 . . ?
H27B C27 H27C 109.5 . . ?
O1 C54 C53 106.4(6) . . ?
O1 C54 H54A 110.5 . . ?
O1 C54 H54B 110.5 . . ?
C53 C54 H54A 110.5 . . ?
C53 C54 H54B 110.5 . . ?
H54A C54 H54B 108.6 . . ?
C72 C77 C81 120.7(7) . . ?
C76 C77 C81 119.3(9) . . ?
C76 C77 C72 120.0(9) . . ?
C73 C78 H78 107.2 . . ?
C80 C78 C73 114.5(10) . . ?
C80 C78 H78 107.2 . . ?
C79 C78 C73 111.5(12) . . ?
C79 C78 H78 107.2 . . ?
C79 C78 C80 109.0(11) . . ?
C73 C74 H74 119.3 . . ?
C75 C74 C73 121.4(10) . . ?
C75 C74 H74 119.3 . . ?
C68 C69 H69A 109.5 . . ?
C68 C69 H69B 109.5 . . ?
C68 C69 H69C 109.5 . . ?
H69A C69 H69B 109.5 . . ?
H69A C69 H69C 109.5 . . ?
H69B C69 H69C 109.5 . . ?
C48 C50 H50A 109.5 . . ?
C48 C50 H50B 109.5 . . ?
C48 C50 H50C 109.5 . . ?
H50A C50 H50B 109.5 . . ?
H50A C50 H50C 109.5 . . ?
H50B C50 H50C 109.5 . . ?
C48 C49 H49A 109.5 . . ?
C48 C49 H49B 109.5 . . ?
C48 C49 H49C 109.5 . . ?
H49A C49 H49B 109.5 . . ?
H49A C49 H49C 109.5 . . ?
H49B C49 H49C 109.5 . . ?
C81 C83 H83A 109.5 . . ?
C81 C83 H83B 109.5 . . ?
C81 C83 H83C 109.5 . . ?
H83A C83 H83B 109.5 . . ?
H83A C83 H83C 109.5 . . ?
H83B C83 H83C 109.5 . . ?
C77 C76 H76 119.9 . . ?
C75 C76 C77 120.1(11) . . ?
C75 C76 H76 119.9 . . ?
C81 C82 H82A 109.5 . . ?
C81 C82 H82B 109.5 . . ?
C81 C82 H82C 109.5 . . ?
H82A C82 H82B 109.5 . . ?
H82A C82 H82C 109.5 . . ?
H82B C82 H82C 109.5 . . ?
C78 C80 H80A 109.5 . . ?
C78 C80 H80B 109.5 . . ?
C78 C80 H80C 109.5 . . ?
H80A C80 H80B 109.5 . . ?
H80A C80 H80C 109.5 . . ?
H80B C80 H80C 109.5 . . ?
C68 C70 H70A 109.5 . . ?
C68 C70 H70B 109.5 . . ?
C68 C70 H70C 109.5 . . ?
H70A C70 H70B 109.5 . . ?
H70A C70 H70C 109.5 . . ?
H70B C70 H70C 109.5 . . ?
C74 C75 H75 119.6 . . ?
C76 C75 C74 120.8(10) . . ?
C76 C75 H75 119.6 . . ?
C78 C79 H79A 109.5 . . ?
C78 C79 H79B 109.5 . . ?
C78 C79 H79C 109.5 . . ?
H79A C79 H79B 109.5 . . ?
H79A C79 H79C 109.5 . . ?
H79B C79 H79C 109.5 . . ?
C88 O4 C91 101(2) . . ?
O4 C88 H88A 109.8 . . ?
O4 C88 H88B 109.8 . . ?
O4 C88 C89 109.3(15) . . ?
H88A C88 H88B 108.3 . . ?
C89 C88 H88A 109.8 . . ?
C89 C88 H88B 109.8 . . ?
C88 C89 H89A 111.0 . . ?
C88 C89 H89B 111.0 . . ?
C88 C89 C90 103.9(11) . . ?
H89A C89 H89B 109.0 . . ?
C90 C89 H89A 111.0 . . ?
C90 C89 H89B 111.0 . . ?
C89 C90 H90A 111.5 . . ?
C89 C90 H90B 111.5 . . ?
C89 C90 C91 101.3(13) . . ?
H90A C90 H90B 109.3 . . ?
C91 C90 H90A 111.5 . . ?
C91 C90 H90B 111.5 . . ?
O4 C91 C90 107.1(18) . . ?
O4 C91 H91A 110.3 . . ?
O4 C91 H91B 110.3 . . ?
C90 C91 H91A 110.3 . . ?
C90 C91 H91B 110.3 . . ?
H91A C91 H91B 108.5 . . ?
C87 O3 C84 105.8(13) . . ?
O3 C84 H84A 110.4 . . ?
O3 C84 H84B 110.4 . . ?
O3 C84 C85 106.8(13) . . ?
H84A C84 H84B 108.6 . . ?
C85 C84 H84A 110.4 . . ?
C85 C84 H84B 110.4 . . ?
C84 C85 H85A 111.8 . . ?
C84 C85 H85B 111.8 . . ?
H85A C85 H85B 109.5 . . ?
C86 C85 C84 99.9(11) . . ?
C86 C85 H85A 111.8 . . ?
C86 C85 H85B 111.8 . . ?
C85 C86 H86A 112.3 . . ?
C85 C86 H86B 112.3 . . ?
H86A C86 H86B 109.9 . . ?
C87 C86 C85 97.4(12) . . ?
C87 C86 H86A 112.3 . . ?
C87 C86 H86B 112.3 . . ?
O3 C87 C86 107.8(13) . . ?
O3 C87 H87A 110.1 . . ?
O3 C87 H87B 110.1 . . ?
C86 C87 H87A 110.1 . . ?
C86 C87 H87B 110.1 . . ?
H87A C87 H87B 108.5 . . ?

loop_
_geom_bond_atom_site_label_1
_geom_bond_atom_site_label_2
_geom_bond_distance
_geom_bond_site_symmetry_2
_geom_bond_publ_flag
Sm1 O2 2.064(4) . ?
Sm1 N2 2.453(5) . ?
Sm1 O1 2.481(4) . ?
Sm1 N1 2.470(4) . ?
Sm1 N4 2.436(5) . ?
Sm1 N3 2.531(4) . ?
O2 C55 1.395(8) . ?
N2 C14 1.408(7) . ?
N2 C13 1.322(7) . ?
O1 C51 1.444(8) . ?
O1 C54 1.429(8) . ?
N1 C9 1.452(6) . ?
N1 C13 1.334(7) . ?
N6 C71 1.361(9) . ?
N6 C67 1.426(8) . ?
N6 C58 1.448(9) . ?
N4 C38 1.329(7) . ?
N4 C39 1.415(8) . ?
N3 C34 1.432(7) . ?
N3 C38 1.317(8) . ?
C9 C4 1.403(9) . ?
C9 C8 1.405(8) . ?
C4 C3 1.524(9) . ?
C4 C5 1.400(8) . ?
C34 C33 1.407(9) . ?
C34 C29 1.399(10) . ?
C14 C15 1.405(9) . ?
C14 C19 1.405(9) . ?
C33 C35 1.513(10) . ?
C33 C32 1.404(8) . ?
N5 C71 1.287(9) . ?
N5 C72 1.423(10) . ?
C13 H13 0.9500 . ?
C29 C28 1.521(10) . ?
C29 C30 1.404(9) . ?
C3 H3 1.0000 . ?
C3 C1 1.538(9) . ?
C3 C2 1.536(9) . ?
C38 H38 0.9500 . ?
C35 H35 1.0000 . ?
C35 C36 1.530(9) . ?
C35 C37 1.523(9) . ?
C39 C44 1.413(10) . ?
C39 C40 1.422(10) . ?
C71 H71 0.9500 . ?
C41 H41 0.9500 . ?
C41 C42 1.390(11) . ?
C41 C40 1.391(9) . ?
C42 H42 0.9500 . ?
C42 C43 1.377(11) . ?
C20 H20 1.0000 . ?
C20 C19 1.519(10) . ?
C20 C22 1.525(10) . ?
C20 C21 1.522(9) . ?
C15 C23 1.514(11) . ?
C15 C16 1.406(9) . ?
C44 C43 1.394(9) . ?
C44 C45 1.522(10) . ?
C1 H1A 0.9800 . ?
C1 H1B 0.9800 . ?
C1 H1C 0.9800 . ?
C56 H56A 0.9900 . ?
C56 H56B 0.9900 . ?
C56 C55 1.514(9) . ?
C56 C57 1.491(9) . ?
C43 H43 0.9500 . ?
C55 H55A 0.9900 . ?
C55 H55B 0.9900 . ?
C67 C66 1.405(10) . ?
C67 C62 1.406(10) . ?
C19 C18 1.415(9) . ?
C40 C48 1.516(10) . ?
C57 H57A 0.9900 . ?
C57 H57B 0.9900 . ?
C57 C58 1.527(9) . ?
C2 H2A 0.9800 . ?
C2 H2B 0.9800 . ?
C2 H2C 0.9800 . ?
C10 H10 1.0000 . ?
C10 C8 1.519(9) . ?
C10 C12 1.540(9) . ?
C10 C11 1.528(10) . ?
C7 H7 0.9500 . ?
C7 C8 1.390(8) . ?
C7 C6 1.375(10) . ?
C58 H58A 0.9900 . ?
C58 H58B 0.9900 . ?
C36 H36A 0.9800 . ?
C36 H36B 0.9800 . ?
C36 H36C 0.9800 . ?
C32 H32 0.9500 . ?
C32 C31 1.374(10) . ?
C17 H17 0.9500 . ?
C17 C16 1.381(12) . ?
C17 C18 1.363(12) . ?
C5 H5 0.9500 . ?
C5 C6 1.377(10) . ?
C51 H51A 0.9900 . ?
C51 H51B 0.9900 . ?
C51 C52 1.512(12) . ?
C45 H45 1.0000 . ?
C45 C47 1.524(9) . ?
C45 C46 1.535(9) . ?
C28 H28 1.0000 . ?
C28 C26 1.525(11) . ?
C28 C27 1.519(11) . ?
C66 C65 1.393(12) . ?
C66 C68 1.519(13) . ?
C31 H31 0.9500 . ?
C31 C30 1.369(10) . ?
C6 H6 0.9500 . ?
C37 H37A 0.9800 . ?
C37 H37B 0.9800 . ?
C37 H37C 0.9800 . ?
C47 H47A 0.9800 . ?
C47 H47B 0.9800 . ?
C47 H47C 0.9800 . ?
C12 H12A 0.9800 . ?
C12 H12B 0.9800 . ?
C12 H12C 0.9800 . ?
C22 H22A 0.9800 . ?
C22 H22B 0.9800 . ?
C22 H22C 0.9800 . ?
C30 H30 0.9500 . ?
C48 H48 1.0000 . ?
C48 C50 1.502(12) . ?
C48 C49 1.524(11) . ?
C62 C61 1.498(11) . ?
C62 C63 1.405(10) . ?
C46 H46A 0.9800 . ?
C46 H46B 0.9800 . ?
C46 H46C 0.9800 . ?
C23 H23 1.0000 . ?
C23 C25 1.535(10) . ?
C23 C24 1.537(10) . ?
C65 H65 0.9500 . ?
C65 C64 1.368(14) . ?
C11 H11A 0.9800 . ?
C11 H11B 0.9800 . ?
C11 H11C 0.9800 . ?
C16 H16 0.9500 . ?
C21 H21A 0.9800 . ?
C21 H21B 0.9800 . ?
C21 H21C 0.9800 . ?
C26 H26A 0.9800 . ?
C26 H26B 0.9800 . ?
C26 H26C 0.9800 . ?
C61 H61 1.0000 . ?
C61 C59 1.544(11) . ?
C61 C60 1.514(11) . ?
C53 H53A 0.9900 . ?
C53 H53B 0.9900 . ?
C53 C52 1.523(12) . ?
C53 C54 1.509(11) . ?
C18 H18 0.9500 . ?
C25 H25A 0.9800 . ?
C25 H25B 0.9800 . ?
C25 H25C 0.9800 . ?
C52 H52A 0.9900 . ?
C52 H52B 0.9900 . ?
C81 H81 1.0000 . ?
C81 C77 1.536(14) . ?
C81 C83 1.512(16) . ?
C81 C82 1.534(16) . ?
C24 H24A 0.9800 . ?
C24 H24B 0.9800 . ?
C24 H24C 0.9800 . ?
C72 C73 1.407(12) . ?
C72 C77 1.405(13) . ?
C63 H63 0.9500 . ?
C63 C64 1.356(14) . ?
C59 H59A 0.9800 . ?
C59 H59B 0.9800 . ?
C59 H59C 0.9800 . ?
C64 H64 0.9500 . ?
C60 H60A 0.9800 . ?
C60 H60B 0.9800 . ?
C60 H60C 0.9800 . ?
C68 H68 1.0000 . ?
C68 C69 1.531(14) . ?
C68 C70 1.528(15) . ?
C73 C78 1.530(17) . ?
C73 C74 1.425(15) . ?
C27 H27A 0.9800 . ?
C27 H27B 0.9800 . ?
C27 H27C 0.9800 . ?
C54 H54A 0.9900 . ?
C54 H54B 0.9900 . ?
C77 C76 1.377(13) . ?
C78 H78 1.0000 . ?
C78 C80 1.516(16) . ?
C78 C79 1.494(16) . ?
C74 H74 0.9500 . ?
C74 C75 1.379(18) . ?
C69 H69A 0.9800 . ?
C69 H69B 0.9800 . ?
C69 H69C 0.9800 . ?
C50 H50A 0.9800 . ?
C50 H50B 0.9800 . ?
C50 H50C 0.9800 . ?
C49 H49A 0.9800 . ?
C49 H49B 0.9800 . ?
C49 H49C 0.9800 . ?
C83 H83A 0.9800 . ?
C83 H83B 0.9800 . ?
C83 H83C 0.9800 . ?
C76 H76 0.9500 . ?
C76 C75 1.373(17) . ?
C82 H82A 0.9800 . ?
C82 H82B 0.9800 . ?
C82 H82C 0.9800 . ?
C80 H80A 0.9800 . ?
C80 H80B 0.9800 . ?
C80 H80C 0.9800 . ?
C70 H70A 0.9800 . ?
C70 H70B 0.9800 . ?
C70 H70C 0.9800 . ?
C75 H75 0.9500 . ?
C79 H79A 0.9800 . ?
C79 H79B 0.9800 . ?
C79 H79C 0.9800 . ?
O4 C88 1.429(15) . ?
O4 C91 1.431(15) . ?
C88 H88A 0.9900 . ?
C88 H88B 0.9900 . ?
C88 C89 1.520(13) . ?
C89 H89A 0.9900 . ?
C89 H89B 0.9900 . ?
C89 C90 1.520(13) . ?
C90 H90A 0.9900 . ?
C90 H90B 0.9900 . ?
C90 C91 1.523(14) . ?
C91 H91A 0.9900 . ?
C91 H91B 0.9900 . ?
O3 C84 1.415(14) . ?
O3 C87 1.413(14) . ?
C84 H84A 0.9900 . ?
C84 H84B 0.9900 . ?
C84 C85 1.519(13) . ?
C85 H85A 0.9900 . ?
C85 H85B 0.9900 . ?
C85 C86 1.503(13) . ?
C86 H86A 0.9900 . ?
C86 H86B 0.9900 . ?
C86 C87 1.493(13) . ?
C87 H87A 0.9900 . ?
C87 H87B 0.9900 . ?

loop_
_geom_torsion_atom_site_label_1
_geom_torsion_atom_site_label_2
_geom_torsion_atom_site_label_3
_geom_torsion_atom_site_label_4
_geom_torsion
_geom_torsion_site_symmetry_1
_geom_torsion_site_symmetry_2
_geom_torsion_site_symmetry_3
_geom_torsion_site_symmetry_4
_geom_torsion_publ_flag
Sm1 N2 C14 C15 135.2(6) . . . . ?
Sm1 N2 C14 C19 -41.6(9) . . . . ?
Sm1 N2 C13 N1 -18.1(6) . . . . ?
Sm1 O1 C51 C52 146.3(4) . . . . ?
Sm1 O1 C54 C53 -150.2(4) . . . . ?
Sm1 N1 C9 C4 68.3(9) . . . . ?
Sm1 N1 C9 C8 -109.9(7) . . . . ?
Sm1 N1 C13 N2 18.0(6) . . . . ?
Sm1 N4 C38 N3 -5.1(6) . . . . ?
Sm1 N4 C39 C44 78.7(9) . . . . ?
Sm1 N4 C39 C40 -97.2(7) . . . . ?
Sm1 N3 C34 C33 -92.0(9) . . . . ?
Sm1 N3 C34 C29 86.5(10) . . . . ?
Sm1 N3 C38 N4 4.9(6) . . . . ?
N2 C14 C15 C23 -0.1(8) . . . . ?
N2 C14 C15 C16 -178.6(5) . . . . ?
N2 C14 C19 C20 -6.5(8) . . . . ?
N2 C14 C19 C18 178.0(5) . . . . ?
O1 C51 C52 C53 30.2(6) . . . . ?
N1 C9 C4 C3 -2.5(9) . . . . ?
N1 C9 C4 C5 176.8(5) . . . . ?
N1 C9 C8 C10 -0.5(9) . . . . ?
N1 C9 C8 C7 -177.6(5) . . . . ?
N6 C67 C66 C65 176.9(6) . . . . ?
N6 C67 C66 C68 1.4(10) . . . . ?
N6 C67 C62 C61 5.3(10) . . . . ?
N6 C67 C62 C63 -175.6(6) . . . . ?
N4 C39 C44 C43 -173.4(5) . . . . ?
N4 C39 C44 C45 8.8(8) . . . . ?
N4 C39 C40 C41 173.1(5) . . . . ?
N4 C39 C40 C48 -5.4(8) . . . . ?
N3 C34 C33 C35 -3.0(8) . . . . ?
N3 C34 C33 C32 -179.9(5) . . . . ?
N3 C34 C29 C28 -1.6(9) . . . . ?
N3 C34 C29 C30 178.9(5) . . . . ?
C9 N1 C13 N2 176.1(5) . . . . ?
C9 C4 C3 C1 -122.8(6) . . . . ?
C9 C4 C3 C2 113.7(6) . . . . ?
C9 C4 C5 C6 2.1(9) . . . . ?
C4 C9 C8 C10 -178.7(6) . . . . ?
C4 C9 C8 C7 4.2(9) . . . . ?
C4 C5 C6 C7 1.6(10) . . . . ?
C34 N3 C38 N4 178.8(6) . . . . ?
C34 C33 C35 C36 -84.2(7) . . . . ?
C34 C33 C35 C37 152.9(6) . . . . ?
C34 C33 C32 C31 0.7(9) . . . . ?
C34 C29 C28 C26 -120.8(7) . . . . ?
C34 C29 C28 C27 114.4(7) . . . . ?
C34 C29 C30 C31 1.5(10) . . . . ?
C14 N2 C13 N1 173.8(6) . . . . ?
C14 C15 C23 C25 -71.9(7) . . . . ?
C14 C15 C23 C24 163.4(6) . . . . ?
C14 C15 C16 C17 1.6(9) . . . . ?
C14 C19 C18 C17 -0.2(9) . . . . ?
C33 C34 C29 C28 176.8(6) . . . . ?
C33 C34 C29 C30 -2.7(9) . . . . ?
C33 C32 C31 C30 -1.8(10) . . . . ?
N5 C72 C73 C78 -1.0(13) . . . . ?
N5 C72 C73 C74 174.7(8) . . . . ?
N5 C72 C77 C81 5.0(13) . . . . ?
N5 C72 C77 C76 -174.8(9) . . . . ?
C13 N2 C14 C15 -66.7(7) . . . . ?
C13 N2 C14 C19 116.5(6) . . . . ?
C13 N1 C9 C4 -69.6(7) . . . . ?
C13 N1 C9 C8 112.1(6) . . . . ?
C29 C34 C33 C35 178.5(5) . . . . ?
C29 C34 C33 C32 1.6(8) . . . . ?
C3 C4 C5 C6 -178.6(6) . . . . ?
C38 N4 C39 C44 -115.0(6) . . . . ?
C38 N4 C39 C40 69.2(8) . . . . ?
C38 N3 C34 C33 100.6(7) . . . . ?
C38 N3 C34 C29 -80.9(7) . . . . ?
C35 C33 C32 C31 -176.3(6) . . . . ?
C39 N4 C38 N3 -176.8(6) . . . . ?
C39 C44 C43 C42 -0.8(9) . . . . ?
C39 C44 C45 C47 -149.3(6) . . . . ?
C39 C44 C45 C46 86.8(7) . . . . ?
C39 C40 C48 C50 90.0(8) . . . . ?
C39 C40 C48 C49 -142.9(7) . . . . ?
C71 N6 C67 C66 -101.7(8) . . . . ?
C71 N6 C67 C62 77.3(8) . . . . ?
C71 N6 C58 C57 -82.5(8) . . . . ?
C71 N5 C72 C73 83.5(9) . . . . ?
C71 N5 C72 C77 -100.7(9) . . . . ?
C41 C42 C43 C44 -0.6(9) . . . . ?
C41 C40 C48 C50 -88.4(8) . . . . ?
C41 C40 C48 C49 38.6(9) . . . . ?
C42 C41 C40 C39 1.3(9) . . . . ?
C42 C41 C40 C48 179.8(6) . . . . ?
C20 C19 C18 C17 -176.0(6) . . . . ?
C15 C14 C19 C20 176.8(5) . . . . ?
C15 C14 C19 C18 1.2(8) . . . . ?
C44 C39 C40 C41 -2.7(8) . . . . ?
C44 C39 C40 C48 178.8(5) . . . . ?
C56 C57 C58 N6 177.4(6) . . . . ?
C43 C44 C45 C47 32.9(8) . . . . ?
C43 C44 C45 C46 -91.0(7) . . . . ?
C55 C56 C57 C58 -174.8(6) . . . . ?
C67 N6 C71 N5 179.5(6) . . . . ?
C67 N6 C58 C57 102.3(7) . . . . ?
C67 C66 C65 C64 -0.8(12) . . . . ?
C67 C66 C68 C69 102.4(9) . . . . ?
C67 C66 C68 C70 -132.3(10) . . . . ?
C67 C62 C61 C59 124.4(8) . . . . ?
C67 C62 C61 C60 -111.0(8) . . . . ?
C67 C62 C63 C64 -1.8(11) . . . . ?
C19 C14 C15 C23 176.6(5) . . . . ?
C19 C14 C15 C16 -1.9(8) . . . . ?
C40 C39 C44 C43 2.5(8) . . . . ?
C40 C39 C44 C45 -175.3(5) . . . . ?
C40 C41 C42 C43 0.4(9) . . . . ?
C57 C56 C55 O2 176.1(5) . . . . ?
C8 C9 C4 C3 175.7(6) . . . . ?
C8 C9 C4 C5 -5.0(9) . . . . ?
C8 C7 C6 C5 -2.5(10) . . . . ?
C58 N6 C71 N5 4.3(10) . . . . ?
C58 N6 C67 C66 73.5(8) . . . . ?
C58 N6 C67 C62 -107.5(7) . . . . ?
C32 C33 C35 C36 92.6(7) . . . . ?
C32 C33 C35 C37 -30.2(8) . . . . ?
C32 C31 C30 C29 0.7(10) . . . . ?
C5 C4 C3 C1 57.9(7) . . . . ?
C5 C4 C3 C2 -65.6(7) . . . . ?
C51 O1 C54 C53 39.8(7) . . . . ?
C45 C44 C43 C42 177.0(5) . . . . ?
C28 C29 C30 C31 -178.0(6) . . . . ?
C66 C67 C62 C61 -175.7(7) . . . . ?
C66 C67 C62 C63 3.3(10) . . . . ?
C66 C65 C64 C63 2.3(13) . . . . ?
C6 C7 C8 C9 -0.4(10) . . . . ?
C6 C7 C8 C10 -177.5(6) . . . . ?
C12 C10 C8 C9 140.1(6) . . . . ?
C12 C10 C8 C7 -42.8(8) . . . . ?
C22 C20 C19 C14 -87.5(7) . . . . ?
C22 C20 C19 C18 88.1(7) . . . . ?
C30 C29 C28 C26 58.6(8) . . . . ?
C30 C29 C28 C27 -66.1(8) . . . . ?
C62 C67 C66 C65 -2.1(10) . . . . ?
C62 C67 C66 C68 -177.6(7) . . . . ?
C62 C63 C64 C65 -0.9(12) . . . . ?
C23 C15 C16 C17 -176.8(6) . . . . ?
C65 C66 C68 C69 -72.9(11) . . . . ?
C65 C66 C68 C70 52.4(12) . . . . ?
C11 C10 C8 C9 -96.9(7) . . . . ?
C11 C10 C8 C7 80.2(7) . . . . ?
C16 C15 C23 C25 106.5(7) . . . . ?
C16 C15 C23 C24 -18.2(9) . . . . ?
C16 C17 C18 C19 0.0(10) . . . . ?
C21 C20 C19 C14 147.1(6) . . . . ?
C21 C20 C19 C18 -37.4(8) . . . . ?
C61 C62 C63 C64 177.2(7) . . . . ?
C18 C17 C16 C15 -0.7(10) . . . . ?
C52 C53 C54 O1 -20.0(8) . . . . ?
C81 C77 C76 C75 179.1(11) . . . . ?
C72 N5 C71 N6 -177.5(6) . . . . ?
C72 C73 C78 C80 -134.6(11) . . . . ?
C72 C73 C78 C79 101.1(12) . . . . ?
C72 C73 C74 C75 1.2(15) . . . . ?
C72 C77 C76 C75 -1.1(18) . . . . ?
C63 C62 C61 C59 -54.6(9) . . . . ?
C63 C62 C61 C60 70.0(9) . . . . ?
C68 C66 C65 C64 174.7(8) . . . . ?
C73 C72 C77 C81 -179.3(9) . . . . ?
C73 C72 C77 C76 0.9(14) . . . . ?
C73 C74 C75 C76 -1(2) . . . . ?
C54 O1 C51 C52 -43.4(7) . . . . ?
C54 C53 C52 C51 -6.4(7) . . . . ?
C77 C72 C73 C78 -176.7(9) . . . . ?
C77 C72 C73 C74 -0.9(13) . . . . ?
C77 C76 C75 C74 1(2) . . . . ?
C78 C73 C74 C75 176.9(11) . . . . ?
C74 C73 C78 C80 49.9(15) . . . . ?
C74 C73 C78 C79 -74.4(14) . . . . ?
C83 C81 C77 C72 -98.6(11) . . . . ?
C83 C81 C77 C76 81.2(13) . . . . ?
C82 C81 C77 C72 138.5(10) . . . . ?
C82 C81 C77 C76 -41.7(14) . . . . ?
O4 C88 C89 C90 12(5) . . . . ?
C88 O4 C91 C90 42(4) . . . . ?
C88 C89 C90 C91 13(5) . . . . ?
C89 C90 C91 O4 -35(4) . . . . ?
C91 O4 C88 C89 -33(4) . . . . ?
O3 C84 C85 C86 35(3) . . . . ?
C84 O3 C87 C86 -21(3) . . . . ?
C84 C85 C86 C87 -44(2) . . . . ?
C85 C86 C87 O3 42(2) . . . . ?
C87 O3 C84 C85 -9(3) . . . . ?
